data_7015153
loop_
_publ_author_name
'Lobana, Tarlok Singh'
'Kumari, Poonam'
'Sharma, Rekha'
'Castineiras, Alfonso'
'Butcher, Ray Jay'
'Akitsu, Takashiro'
'Aritake, Yoshikazu'

_publ_section_title
;
 Thiosemicarbazone derivatives of nickel and copper: the unprecedented
 coordination of furan ring in octahedral nickel(II) and of
 triphenylphosphine in three-coordinate copper(I) complexes.
;
_journal_issue 13
_journal_name_full 'Dalton transactions (Cambridge, England : 2003)'
_journal_page_first 3219
_journal_page_last 3228
_journal_paper_doi 10.1039/c0dt01291b
_journal_volume 40
_journal_year 2011
_chemical_formula_moiety 'C18 H24 N6 Ni O2 S2'
_chemical_formula_sum 'C18 H24 N6 Ni O2 S2'
_chemical_formula_weight 479.26
_chemical_name_systematic
;
?
;
_space_group_IT_number 4
_symmetry_cell_setting monoclinic
_symmetry_Int_Tables_number 4
_symmetry_space_group_name_Hall 'P 2yb'
_symmetry_space_group_name_H-M 'P 1 21 1'
_atom_sites_solution_hydrogens geom
_atom_sites_solution_primary direct
_atom_sites_solution_secondary difmap
_audit_creation_method SHELXL-97
_cell_angle_alpha 90.00
_cell_angle_beta 93.068(8)
_cell_angle_gamma 90.00
_cell_formula_units_Z 4
_cell_length_a 8.6756(10)
_cell_length_b 14.1780(13)
_cell_length_c 17.316(2)
_cell_measurement_reflns_used 1877
_cell_measurement_temperature 100(2)
_cell_measurement_theta_max 26.17
_cell_measurement_theta_min 2.755
_cell_volume 2126.9(4)
_computing_cell_refinement 'APEX2 Software (Bruker, 2005)'
_computing_data_collection 'APEX2 Software (Bruker, 2005)'
_computing_data_reduction 'APEX2 Software (Bruker, 2005)'
_computing_molecular_graphics 'PLATON (Spek, 2004)'
_computing_publication_material 'SHELXL-97 (Sheldrick, 1997)'
_computing_structure_refinement 'SHELXL-97 (Sheldrick, 1997)'
_computing_structure_solution 'SHELXS-97 (Sheldrick, 1990)'
_diffrn_ambient_temperature 100(2)
_diffrn_measured_fraction_theta_full 0.986
_diffrn_measured_fraction_theta_max 0.986
_diffrn_measurement_device_type 'Bruker X8 KappaAPEXII'
_diffrn_measurement_method 'omega and phi scans'
_diffrn_radiation_monochromator graphite
_diffrn_radiation_source 'fine-focus sealed tube'
_diffrn_radiation_type MoK\a
_diffrn_radiation_wavelength 0.71073
_diffrn_reflns_av_R_equivalents 0.1016
_diffrn_reflns_av_sigmaI/netI 0.0260
_diffrn_reflns_limit_h_max 10
_diffrn_reflns_limit_h_min -10
_diffrn_reflns_limit_k_max 17
_diffrn_reflns_limit_k_min -17
_diffrn_reflns_limit_l_max 21
_diffrn_reflns_limit_l_min -21
_diffrn_reflns_number 36267
_diffrn_reflns_theta_full 26.45
_diffrn_reflns_theta_max 26.45
_diffrn_reflns_theta_min 1.18
_diffrn_standards_decay_% 0
_exptl_absorpt_coefficient_mu 1.136
_exptl_absorpt_correction_T_max 0.9047
_exptl_absorpt_correction_T_min 0.7722
_exptl_absorpt_correction_type multi-scan
_exptl_absorpt_process_details SADABS
_exptl_crystal_colour brown
_exptl_crystal_density_diffrn 1.497
_exptl_crystal_density_method 'not measured'
_exptl_crystal_description plate
_exptl_crystal_F_000 1000
_exptl_crystal_size_max 0.24
_exptl_crystal_size_mid 0.21
_exptl_crystal_size_min 0.09
_refine_diff_density_max 0.873
_refine_diff_density_min -0.521
_refine_diff_density_rms 0.091
_refine_ls_abs_structure_details 'Flack H D (1983), Acta Cryst. A39, 876-881'
_refine_ls_abs_structure_Flack 0.31(6)
_refine_ls_extinction_method none
_refine_ls_goodness_of_fit_ref 1.193
_refine_ls_hydrogen_treatment constr
_refine_ls_matrix_type full
_refine_ls_number_parameters 524
_refine_ls_number_reflns 8292
_refine_ls_number_restraints 1
_refine_ls_restrained_S_all 1.193
_refine_ls_R_factor_all 0.0312
_refine_ls_R_factor_gt 0.0312
_refine_ls_shift/su_max 0.000
_refine_ls_shift/su_mean 0.001
_refine_ls_structure_factor_coef Fsqd
_refine_ls_weighting_details 'calc w=1/[\s^2^(Fo^2^)+(0.0531P)^2^+1.2701P] where P=(Fo^2^+2Fc^2^)/3'
_refine_ls_weighting_scheme calc
_refine_ls_wR_factor_gt 0.0912
_refine_ls_wR_factor_ref 0.0912
_reflns_number_gt 5967
_reflns_number_total 8292
_reflns_threshold_expression >2sigma(I)
_cod_data_source_file c0dt01291b.txt
_cod_data_source_block 2
_cod_depositor_comments
;
The following automatic conversions were performed:
'_symmetry_cell_setting' value 'Monoclinic' changed to 'monoclinic'
according to '/home/saulius/struct/CIF-dictionaries/cif_core.dic'
dictionary named 'cif_core.dic' version 2.4.1 from 2010-06-29.

Automatic conversion script
Id: cif_fix_enum 1555 2011-01-17 13:19:09Z saulius 
;
_cod_original_sg_symbol_H-M 'P 21'
_cod_database_code 7015153

loop_
_symmetry_equiv_pos_as_xyz
'x, y, z'
'-x, y+1/2, -z'

loop_
_atom_site_label
_atom_site_type_symbol
_atom_site_fract_x
_atom_site_fract_y
_atom_site_fract_z
_atom_site_U_iso_or_equiv
_atom_site_adp_type
_atom_site_occupancy
_atom_site_symmetry_multiplicity
_atom_site_calc_flag
_atom_site_refinement_flags
_atom_site_disorder_assembly
_atom_site_disorder_group
Ni1 Ni 0.32689(6) 0.45078(3) 0.45900(3) 0.02251(12) Uani 1 1 d . . .
S1 S 0.13820(11) 0.33940(6) 0.42983(5) 0.02117(18) Uani 1 1 d . . .
S2 S 0.24057(12) 0.57778(7) 0.38731(6) 0.0273(2) Uani 1 1 d . . .
O11 O 0.5698(3) 0.51208(19) 0.47549(15) 0.0230(5) Uani 1 1 d . . .
O21 O 0.4172(3) 0.36723(19) 0.56890(15) 0.0205(5) Uani 1 1 d . . .
N12 N 0.4589(3) 0.37040(19) 0.39131(14) 0.0087(5) Uani 1 1 d . . .
N13 N 0.3961(4) 0.2929(2) 0.35155(19) 0.0219(6) Uani 1 1 d . . .
N14 N 0.1846(4) 0.2023(2) 0.32776(19) 0.0235(6) Uani 1 1 d . . .
H14A H 0.0929 0.1853 0.3421 0.028 Uiso 1 1 d R . .
N22 N 0.2557(4) 0.5253(2) 0.54778(18) 0.0200(6) Uani 1 1 d . . .
N23 N 0.1824(4) 0.6100(3) 0.54032(19) 0.0263(7) Uani 1 1 d . . .
N24 N 0.1177(4) 0.7282(3) 0.4560(2) 0.0274(7) Uani 1 1 d . . .
H24A H 0.1025 0.7632 0.4968 0.033 Uiso 1 1 d R . .
C12 C 0.6378(4) 0.5856(3) 0.5104(2) 0.0241(7) Uani 1 1 d . . .
H12 H 0.5931 0.6301 0.5436 0.029 Uiso 1 1 d R . .
C13 C 0.7901(4) 0.5841(3) 0.4875(2) 0.0205(7) Uani 1 1 d . . .
H13 H 0.8659 0.6294 0.5035 0.025 Uiso 1 1 d R . .
C14 C 0.8141(5) 0.5079(3) 0.4371(3) 0.0276(8) Uani 1 1 d . . .
H14 H 0.9071 0.4894 0.4148 0.033 Uiso 1 1 d R . .
C15 C 0.6602(4) 0.4635(3) 0.4294(2) 0.0223(7) Uani 1 1 d . . .
C16 C 0.5999(4) 0.3847(3) 0.3876(2) 0.0246(7) Uani 1 1 d . . .
C17 C 0.2514(4) 0.2746(3) 0.3693(2) 0.0197(7) Uani 1 1 d . . .
C18 C 0.2423(6) 0.1538(4) 0.2633(3) 0.0353(10) Uani 1 1 d . . .
H18A H 0.2898 0.1991 0.2282 0.042 Uiso 1 1 d R . .
H18B H 0.1544 0.1235 0.2341 0.042 Uiso 1 1 d R . .
C19 C 0.3604(6) 0.0811(4) 0.2882(3) 0.0425(11) Uani 1 1 d . . .
H19A H 0.4526 0.1110 0.3125 0.064 Uiso 1 1 d R . .
H19B H 0.3887 0.0464 0.2421 0.064 Uiso 1 1 d R . .
H19C H 0.3163 0.0374 0.3248 0.064 Uiso 1 1 d R . .
C20 C 0.7114(6) 0.3193(3) 0.3422(3) 0.0329(10) Uani 1 1 d . . .
H20A H 0.7479 0.2667 0.3751 0.049 Uiso 1 1 d R . .
H20B H 0.7996 0.3577 0.3283 0.049 Uiso 1 1 d R . .
H20C H 0.6582 0.2944 0.2952 0.049 Uiso 1 1 d R . .
C22 C 0.4950(5) 0.2851(3) 0.5930(2) 0.0218(7) Uani 1 1 d . . .
H22 H 0.5440 0.2416 0.5606 0.026 Uiso 1 1 d R . .
C23 C 0.4970(6) 0.2785(4) 0.6719(3) 0.0369(10) Uani 1 1 d . . .
H23 H 0.5488 0.2336 0.7047 0.044 Uiso 1 1 d R . .
C24 C 0.3903(5) 0.3545(3) 0.6950(2) 0.0292(8) Uani 1 1 d . . .
H24 H 0.3580 0.3659 0.7457 0.035 Uiso 1 1 d R . .
C25 C 0.3522(4) 0.4037(3) 0.6346(2) 0.0235(7) Uani 1 1 d . . .
C26 C 0.2694(4) 0.4925(3) 0.6208(2) 0.0252(7) Uani 1 1 d . . .
C27 C 0.1762(4) 0.6421(2) 0.4661(2) 0.0177(6) Uani 1 1 d . . .
C28 C 0.0718(5) 0.7678(4) 0.3775(3) 0.0349(9) Uani 1 1 d . . .
H28A H 0.1379 0.7392 0.3389 0.042 Uiso 1 1 d R . .
H28B H -0.0369 0.7515 0.3629 0.042 Uiso 1 1 d R . .
C29 C 0.0891(6) 0.8714(4) 0.3773(3) 0.0392(10) Uani 1 1 d . . .
H29A H 0.0157 0.9002 0.4114 0.059 Uiso 1 1 d R . .
H29B H 0.0695 0.8951 0.3245 0.059 Uiso 1 1 d R . .
H29C H 0.1946 0.8877 0.3956 0.059 Uiso 1 1 d R . .
C30 C 0.2047(5) 0.5448(3) 0.6864(2) 0.0301(8) Uani 1 1 d . . .
H30A H 0.2098 0.6128 0.6767 0.045 Uiso 1 1 d R . .
H30B H 0.2653 0.5297 0.7342 0.045 Uiso 1 1 d R . .
H30C H 0.0970 0.5262 0.6917 0.045 Uiso 1 1 d R . .
Ni2 Ni 0.84227(5) 0.97590(3) 0.04319(3) 0.02351(12) Uani 1 1 d . . .
S3 S 0.76355(10) 1.10134(7) 0.11720(5) 0.02054(18) Uani 1 1 d . . .
S4 S 0.66059(11) 0.86110(7) 0.07124(6) 0.0269(2) Uani 1 1 d . . .
O31 O 0.9217(3) 0.8976(2) -0.06674(16) 0.0237(5) Uani 1 1 d . . .
O41 O 1.0720(3) 1.0395(2) 0.03341(18) 0.0277(6) Uani 1 1 d . . .
N32 N 0.7517(4) 1.0545(2) -0.04783(18) 0.0213(6) Uani 1 1 d . . .
N33 N 0.6864(3) 1.1390(2) -0.0340(2) 0.0225(6) Uani 1 1 d . . .
N34 N 0.6147(4) 1.2493(2) 0.0515(2) 0.0236(6) Uani 1 1 d . . .
H34A H 0.5914 1.2865 0.0120 0.028 Uiso 1 1 d R . .
N42 N 0.9880(4) 0.8924(2) 0.1081(2) 0.0265(7) Uani 1 1 d . . .
N43 N 0.9392(4) 0.8118(3) 0.1427(2) 0.0269(7) Uani 1 1 d . . .
N44 N 0.7299(4) 0.7155(2) 0.16203(18) 0.0201(6) Uani 1 1 d . . .
H44A H 0.6303 0.7035 0.1581 0.024 Uiso 1 1 d R . .
C32 C 1.0004(6) 0.8200(3) -0.0914(3) 0.0356(10) Uani 1 1 d . . .
H32 H 1.0540 0.7739 -0.0605 0.043 Uiso 1 1 d R . .
C33 C 0.9890(5) 0.8208(4) -0.1717(3) 0.0389(11) Uani 1 1 d . . .
H33 H 1.0339 0.7760 -0.2045 0.047 Uiso 1 1 d R . .
C34 C 0.8960(5) 0.9006(3) -0.1964(2) 0.0272(8) Uani 1 1 d . . .
H34 H 0.8690 0.9181 -0.2483 0.033 Uiso 1 1 d R . .
C35 C 0.8614(4) 0.9434(3) -0.1340(2) 0.0223(7) Uani 1 1 d . . .
C36 C 0.7766(4) 1.0293(3) -0.1187(2) 0.0212(7) Uani 1 1 d . . .
C37 C 0.6825(4) 1.1650(3) 0.0383(2) 0.0226(7) Uani 1 1 d . . .
C38 C 0.5809(6) 1.2778(4) 0.1289(3) 0.0395(10) Uani 1 1 d . . .
H38A H 0.5018 1.2352 0.1490 0.047 Uiso 1 1 d R . .
H38B H 0.6745 1.2731 0.1640 0.047 Uiso 1 1 d R . .
C39 C 0.5261(9) 1.3760(5) 0.1287(4) 0.0544(16) Uani 1 1 d . . .
H39A H 0.5698 1.4118 0.0867 0.082 Uiso 1 1 d R . .
H39B H 0.5566 1.4054 0.1784 0.082 Uiso 1 1 d R . .
H39C H 0.4133 1.3756 0.1217 0.082 Uiso 1 1 d R . .
C40 C 0.6999(7) 1.0825(4) -0.1874(3) 0.0437(12) Uani 1 1 d . . .
H40A H 0.6105 1.1178 -0.1707 0.066 Uiso 1 1 d R . .
H40B H 0.6665 1.0384 -0.2286 0.066 Uiso 1 1 d R . .
H40C H 0.7757 1.1266 -0.2070 0.066 Uiso 1 1 d R . .
C42 C 1.1540(5) 1.1119(3) -0.0036(3) 0.0331(9) Uani 1 1 d . . .
H42 H 1.1069 1.1570 -0.0379 0.040 Uiso 1 1 d R . .
C43 C 1.3016(8) 1.1102(5) 0.0140(3) 0.0515(14) Uani 1 1 d . . .
H43 H 1.3768 1.1535 -0.0022 0.062 Uiso 1 1 d R . .
C44 C 1.3306(5) 1.0303(3) 0.0641(3) 0.0301(9) Uani 1 1 d . . .
H44 H 1.4256 1.0081 0.0871 0.036 Uiso 1 1 d R . .
C45 C 1.1813(4) 0.9931(3) 0.0688(2) 0.0188(7) Uani 1 1 d . . .
C46 C 1.1321(5) 0.9110(3) 0.1122(3) 0.0281(8) Uani 1 1 d . . .
C47 C 0.7883(4) 0.7960(3) 0.1269(2) 0.0248(7) Uani 1 1 d . . .
C48 C 0.8353(6) 0.6483(4) 0.2051(3) 0.0404(11) Uani 1 1 d . . .
H48A H 0.8882 0.6810 0.2496 0.049 Uiso 1 1 d R . .
H48B H 0.9147 0.6243 0.1712 0.049 Uiso 1 1 d R . .
C49 C 0.7407(7) 0.5684(5) 0.2333(4) 0.0497(13) Uani 1 1 d . . .
H49A H 0.6580 0.5932 0.2639 0.075 Uiso 1 1 d R . .
H49B H 0.8065 0.5262 0.2654 0.075 Uiso 1 1 d R . .
H49C H 0.6955 0.5334 0.1888 0.075 Uiso 1 1 d R . .
C50 C 1.2482(6) 0.8470(4) 0.1554(3) 0.0415(10) Uani 1 1 d . . .
H50A H 1.2039 0.8265 0.2035 0.062 Uiso 1 1 d R . .
H50B H 1.3446 0.8813 0.1675 0.062 Uiso 1 1 d R . .
H50C H 1.2695 0.7917 0.1237 0.062 Uiso 1 1 d R . .

loop_
_atom_site_aniso_label
_atom_site_aniso_U_11
_atom_site_aniso_U_22
_atom_site_aniso_U_33
_atom_site_aniso_U_23
_atom_site_aniso_U_13
_atom_site_aniso_U_12
Ni1 0.0244(2) 0.0208(2) 0.0223(2) -0.00026(17) 0.00174(17) -0.00007(17)
S1 0.0219(4) 0.0208(4) 0.0208(4) -0.0004(3) 0.0008(3) -0.0001(3)
S2 0.0290(5) 0.0259(5) 0.0271(4) 0.0004(3) 0.0023(4) -0.0003(4)
O11 0.0267(14) 0.0208(11) 0.0215(12) -0.0013(9) 0.0005(10) 0.0016(10)
O21 0.0221(12) 0.0194(12) 0.0201(12) 0.0013(10) 0.0011(10) 0.0009(10)
N12 0.0064(10) 0.0120(12) 0.0073(10) 0.0000(9) -0.0031(8) 0.0008(9)
N13 0.0267(17) 0.0179(14) 0.0210(15) -0.0013(11) 0.0017(13) 0.0005(12)
N14 0.0233(16) 0.0246(16) 0.0227(15) 0.0006(12) 0.0014(12) 0.0008(13)
N22 0.0190(14) 0.0179(13) 0.0229(14) -0.0011(11) 0.0009(11) -0.0019(11)
N23 0.0244(15) 0.0275(17) 0.0271(16) 0.0009(13) 0.0024(12) -0.0010(13)
N24 0.0290(17) 0.0258(17) 0.0280(17) 0.0013(13) 0.0056(13) 0.0027(14)
C12 0.0215(17) 0.0240(18) 0.0267(17) -0.0011(14) -0.0005(14) -0.0004(14)
C13 0.0170(15) 0.0230(18) 0.0212(16) -0.0016(14) -0.0023(12) -0.0021(13)
C14 0.028(2) 0.0263(18) 0.0287(19) -0.0021(16) 0.0034(15) 0.0042(15)
C15 0.0228(16) 0.0211(18) 0.0229(16) 0.0004(14) 0.0002(13) 0.0029(14)
C16 0.0230(15) 0.0274(17) 0.0231(15) -0.0029(13) -0.0014(12) -0.0022(13)
C17 0.0162(14) 0.0237(18) 0.0188(15) 0.0016(13) -0.0046(12) 0.0005(13)
C18 0.037(2) 0.035(2) 0.034(2) 0.0009(18) 0.0023(18) -0.0076(19)
C19 0.044(3) 0.039(2) 0.045(3) 0.000(2) 0.005(2) -0.001(2)
C20 0.040(3) 0.030(2) 0.029(2) -0.0018(17) 0.0037(19) 0.0007(19)
C22 0.0241(19) 0.0228(19) 0.0186(16) -0.0026(13) 0.0020(14) 0.0016(15)
C23 0.040(3) 0.033(2) 0.038(3) 0.0006(19) 0.005(2) 0.003(2)
C24 0.031(2) 0.0289(19) 0.0275(19) 0.0007(16) 0.0001(15) -0.0013(16)
C25 0.0199(15) 0.0247(17) 0.0260(17) -0.0010(14) 0.0028(13) 0.0019(13)
C26 0.0243(16) 0.0213(17) 0.0300(18) 0.0003(13) 0.0010(14) 0.0016(13)
C27 0.0153(14) 0.0180(15) 0.0196(15) 0.0016(12) -0.0009(11) 0.0028(12)
C28 0.0297(19) 0.041(3) 0.034(2) -0.0012(19) -0.0031(16) -0.0025(18)
C29 0.041(3) 0.041(3) 0.036(2) 0.000(2) 0.0033(19) -0.001(2)
C30 0.031(2) 0.031(2) 0.0282(19) -0.0004(16) 0.0029(16) 0.0005(17)
Ni2 0.0231(2) 0.0223(2) 0.0250(2) 0.00023(17) 0.00075(17) -0.00009(18)
S3 0.0202(4) 0.0214(4) 0.0200(4) -0.0001(3) 0.0011(3) 0.0004(3)
S4 0.0248(4) 0.0264(5) 0.0294(5) -0.0003(4) 0.0009(3) -0.0005(3)
O31 0.0230(12) 0.0250(14) 0.0231(13) 0.0003(11) 0.0009(10) 0.0012(10)
O41 0.0247(12) 0.0259(13) 0.0323(15) 0.0001(11) -0.0008(11) -0.0030(11)
N32 0.0197(14) 0.0240(16) 0.0201(14) 0.0011(12) 0.0002(11) -0.0005(12)
N33 0.0180(12) 0.0221(15) 0.0274(16) -0.0017(12) 0.0013(11) 0.0014(11)
N34 0.0248(15) 0.0218(15) 0.0243(16) 0.0013(12) 0.0023(12) -0.0007(12)
N42 0.0261(15) 0.0237(15) 0.0298(17) 0.0014(13) 0.0027(13) 0.0012(12)
N43 0.0232(15) 0.0266(17) 0.0306(17) 0.0018(14) 0.0001(13) 0.0012(13)
N44 0.0184(14) 0.0208(14) 0.0210(14) 0.0007(12) 0.0012(11) -0.0014(11)
C32 0.037(2) 0.033(2) 0.037(2) -0.0003(19) 0.0027(19) -0.0001(18)
C33 0.0271(18) 0.042(3) 0.047(3) -0.003(2) 0.0031(18) 0.0059(18)
C34 0.0235(18) 0.031(2) 0.0276(19) -0.0002(16) 0.0014(14) 0.0011(16)
C35 0.0211(16) 0.0224(17) 0.0233(16) -0.0009(14) 0.0006(13) -0.0022(14)
C36 0.0186(15) 0.0229(17) 0.0217(15) 0.0003(13) -0.0019(12) -0.0027(13)
C37 0.0189(16) 0.025(2) 0.0235(17) -0.0012(14) 0.0019(13) -0.0034(13)
C38 0.034(2) 0.043(3) 0.041(3) 0.001(2) -0.0015(18) -0.0015(19)
C39 0.059(4) 0.053(3) 0.050(3) 0.000(3) -0.001(3) 0.001(3)
C40 0.048(3) 0.041(3) 0.043(3) 0.002(2) 0.005(2) 0.002(2)
C42 0.033(2) 0.030(2) 0.037(2) 0.0024(17) 0.0003(17) -0.0004(16)
C43 0.056(4) 0.050(3) 0.048(3) 0.003(3) 0.003(3) 0.000(3)
C44 0.0270(19) 0.029(2) 0.033(2) 0.0029(17) -0.0020(16) 0.0014(15)
C45 0.0180(14) 0.0182(16) 0.0197(16) 0.0018(13) -0.0019(12) 0.0031(12)
C46 0.0261(17) 0.0254(17) 0.032(2) 0.0004(15) -0.0005(15) 0.0001(14)
C47 0.0203(15) 0.0248(18) 0.0291(19) 0.0004(14) 0.0011(13) 0.0015(13)
C48 0.035(2) 0.046(3) 0.040(2) 0.001(2) 0.0010(18) -0.002(2)
C49 0.048(3) 0.051(3) 0.049(3) 0.005(3) -0.001(2) -0.003(3)
C50 0.041(2) 0.041(2) 0.042(2) 0.0035(19) -0.0007(18) 0.0011(19)

loop_
_atom_type_symbol
_atom_type_description
_atom_type_scat_dispersion_real
_atom_type_scat_dispersion_imag
_atom_type_scat_source
Ni Ni 0.3393 1.1124 'International Tables Vol C Tables 4.2.6.8 and 6.1.1.4'
S S 0.1246 0.1234 'International Tables Vol C Tables 4.2.6.8 and 6.1.1.4'
O O 0.0106 0.0060 'International Tables Vol C Tables 4.2.6.8 and 6.1.1.4'
N N 0.0061 0.0033 'International Tables Vol C Tables 4.2.6.8 and 6.1.1.4'
C C 0.0033 0.0016 'International Tables Vol C Tables 4.2.6.8 and 6.1.1.4'
H H 0.0000 0.0000 'International Tables Vol C Tables 4.2.6.8 and 6.1.1.4'

loop_
_geom_angle_atom_site_label_1
_geom_angle_atom_site_label_2
_geom_angle_atom_site_label_3
_geom_angle
_geom_angle_site_symmetry_1
_geom_angle_site_symmetry_3
_geom_angle_publ_flag
N22 Ni1 N12 161.99(11) . . y
N22 Ni1 O11 91.37(11) . . y
N12 Ni1 O11 74.97(10) . . y
N22 Ni1 S2 84.00(10) . . y
N12 Ni1 S2 107.84(8) . . y
O11 Ni1 S2 92.37(8) . . y
N22 Ni1 S1 106.61(9) . . y
N12 Ni1 S1 84.56(8) . . y
O11 Ni1 S1 157.78(8) . . y
S2 Ni1 S1 102.21(4) . . y
N22 Ni1 O21 75.21(12) . . y
N12 Ni1 O21 90.61(10) . . y
O11 Ni1 O21 79.89(10) . . y
S2 Ni1 O21 157.54(7) . . y
S1 Ni1 O21 91.96(7) . . y
C17 S1 Ni1 94.38(13) . . ?
C27 S2 Ni1 95.49(12) . . ?
C12 O11 C15 114.5(3) . . ?
C12 O11 Ni1 137.8(3) . . ?
C15 O11 Ni1 107.2(2) . . ?
C25 O21 C22 105.9(3) . . ?
C25 O21 Ni1 110.0(2) . . ?
C22 O21 Ni1 143.1(2) . . ?
C16 N12 N13 117.5(3) . . ?
C16 N12 Ni1 121.6(2) . . ?
N13 N12 Ni1 120.7(2) . . ?
C17 N13 N12 112.7(3) . . ?
C17 N14 C18 128.3(4) . . ?
C17 N14 H14A 114.9 . . ?
C18 N14 H14A 116.7 . . ?
C26 N22 N23 114.3(3) . . ?
C26 N22 Ni1 121.8(3) . . ?
N23 N22 Ni1 123.9(2) . . ?
N22 N23 C27 112.3(3) . . ?
C27 N24 C28 122.8(4) . . ?
C27 N24 H24A 119.0 . . ?
C28 N24 H24A 118.1 . . ?
O11 C12 C13 105.2(3) . . ?
O11 C12 H12 127.7 . . ?
C13 C12 H12 127.2 . . ?
C12 C13 C14 111.1(3) . . ?
C12 C13 H13 123.7 . . ?
C14 C13 H13 125.2 . . ?
C13 C14 C15 102.7(3) . . ?
C13 C14 H14 128.3 . . ?
C15 C14 H14 129.0 . . ?
O11 C15 C16 119.9(3) . . ?
O11 C15 C14 106.4(3) . . ?
C16 C15 C14 133.7(3) . . ?
N12 C16 C15 116.1(3) . . ?
N12 C16 C20 124.1(3) . . ?
C15 C16 C20 119.8(3) . . ?
N13 C17 N14 113.7(3) . . ?
N13 C17 S1 127.3(3) . . ?
N14 C17 S1 118.6(3) . . ?
N14 C18 C19 111.7(4) . . ?
N14 C18 H18A 110.0 . . ?
C19 C18 H18A 108.8 . . ?
N14 C18 H18B 108.5 . . ?
C19 C18 H18B 110.2 . . ?
H18A C18 H18B 107.6 . . ?
C18 C19 H19A 110.8 . . ?
C18 C19 H19B 107.9 . . ?
H19A C19 H19B 109.5 . . ?
C18 C19 H19C 109.6 . . ?
H19A C19 H19C 109.5 . . ?
H19B C19 H19C 109.5 . . ?
C16 C20 H20A 110.2 . . ?
C16 C20 H20B 107.7 . . ?
H20A C20 H20B 109.5 . . ?
C16 C20 H20C 110.5 . . ?
H20A C20 H20C 109.5 . . ?
H20B C20 H20C 109.5 . . ?
C23 C22 O21 109.6(3) . . ?
C23 C22 H22 124.3 . . ?
O21 C22 H22 126.0 . . ?
C22 C23 C24 104.1(4) . . ?
C22 C23 H23 128.5 . . ?
C24 C23 H23 127.2 . . ?
C25 C24 C23 108.1(4) . . ?
C25 C24 H24 125.7 . . ?
C23 C24 H24 126.2 . . ?
C24 C25 O21 111.4(4) . . ?
C24 C25 C26 134.6(4) . . ?
O21 C25 C26 113.7(3) . . ?
N22 C26 C25 117.9(3) . . ?
N22 C26 C30 121.7(3) . . ?
C25 C26 C30 120.4(4) . . ?
N24 C27 N23 115.3(3) . . ?
N24 C27 S2 120.6(3) . . ?
N23 C27 S2 124.1(3) . . ?
N24 C28 C29 110.5(4) . . ?
N24 C28 H28A 108.8 . . ?
C29 C28 H28A 110.1 . . ?
N24 C28 H28B 110.2 . . ?
C29 C28 H28B 109.1 . . ?
H28A C28 H28B 108.1 . . ?
C28 C29 H29A 110.1 . . ?
C28 C29 H29B 109.3 . . ?
H29A C29 H29B 109.5 . . ?
C28 C29 H29C 109.1 . . ?
H29A C29 H29C 109.5 . . ?
H29B C29 H29C 109.5 . . ?
C26 C30 H30A 109.6 . . ?
C26 C30 H30B 109.1 . . ?
H30A C30 H30B 109.5 . . ?
C26 C30 H30C 109.7 . . ?
H30A C30 H30C 109.5 . . ?
H30B C30 H30C 109.5 . . ?
N42 Ni2 N32 160.84(13) . . y
N42 Ni2 O41 75.03(13) . . y
N32 Ni2 O41 91.70(12) . . y
N42 Ni2 S3 109.59(11) . . y
N32 Ni2 S3 84.04(10) . . y
O41 Ni2 S3 91.33(9) . . y
N42 Ni2 S4 83.42(10) . . y
N32 Ni2 S4 107.65(10) . . y
O41 Ni2 S4 157.69(8) . . y
S3 Ni2 S4 101.41(4) . . y
N42 Ni2 O31 88.40(12) . . y
N32 Ni2 O31 75.50(12) . . y
O41 Ni2 O31 79.89(11) . . y
S3 Ni2 O31 157.36(8) . . y
S4 Ni2 O31 94.02(8) . . y
C37 S3 Ni2 94.71(14) . . ?
C47 S4 Ni2 93.98(14) . . ?
C32 O31 C35 106.3(3) . . ?
C32 O31 Ni2 143.6(3) . . ?
C35 O31 Ni2 110.0(2) . . ?
C45 O41 C42 102.1(3) . . ?
C45 O41 Ni2 113.8(2) . . ?
C42 O41 Ni2 143.8(3) . . ?
C36 N32 N33 120.0(3) . . ?
C36 N32 Ni2 119.8(3) . . ?
N33 N32 Ni2 119.5(2) . . ?
C37 N33 N32 116.9(3) . . ?
C37 N34 C38 121.0(4) . . ?
C37 N34 H34A 118.7 . . ?
C38 N34 H34A 120.3 . . ?
C46 N42 N43 118.3(3) . . ?
C46 N42 Ni2 119.3(3) . . ?
N43 N42 Ni2 122.2(3) . . ?
C47 N43 N42 111.8(3) . . ?
C47 N44 C48 120.7(3) . . ?
C47 N44 H44A 120.0 . . ?
C48 N44 H44A 119.3 . . ?
C33 C32 O31 107.1(4) . . ?
C33 C32 H32 125.1 . . ?
O31 C32 H32 127.8 . . ?
C32 C33 C34 108.1(4) . . ?
C32 C33 H33 125.8 . . ?
C34 C33 H33 126.1 . . ?
C35 C34 C33 105.9(4) . . ?
C35 C34 H34 127.9 . . ?
C33 C34 H34 126.2 . . ?
C34 C35 O31 112.5(4) . . ?
C34 C35 C36 133.6(4) . . ?
O31 C35 C36 113.8(3) . . ?
N32 C36 C35 120.7(3) . . ?
N32 C36 C40 120.6(4) . . ?
C35 C36 C40 118.3(4) . . ?
N33 C37 N34 116.4(4) . . ?
N33 C37 S3 124.8(3) . . ?
N34 C37 S3 118.8(3) . . ?
C39 C38 N34 110.1(5) . . ?
C39 C38 H38A 110.4 . . ?
N34 C38 H38A 109.5 . . ?
C39 C38 H38B 108.6 . . ?
N34 C38 H38B 110.5 . . ?
H38A C38 H38B 107.8 . . ?
C38 C39 H39A 110.8 . . ?
C38 C39 H39B 109.2 . . ?
H39A C39 H39B 109.5 . . ?
C38 C39 H39C 108.4 . . ?
H39A C39 H39C 109.5 . . ?
H39B C39 H39C 109.5 . . ?
C36 C40 H40A 109.8 . . ?
C36 C40 H40B 110.5 . . ?
H40A C40 H40B 109.5 . . ?
C36 C40 H40C 108.1 . . ?
H40A C40 H40C 109.5 . . ?
H40B C40 H40C 109.5 . . ?
C43 C42 O41 113.0(5) . . ?
C43 C42 H42 123.0 . . ?
O41 C42 H42 124.0 . . ?
C42 C43 C44 107.1(5) . . ?
C42 C43 H43 127.0 . . ?
C44 C43 H43 125.9 . . ?
C45 C44 C43 101.4(4) . . ?
C45 C44 H44 129.2 . . ?
C43 C44 H44 129.3 . . ?
O41 C45 C44 116.1(3) . . ?
O41 C45 C46 115.1(3) . . ?
C44 C45 C46 128.7(3) . . ?
N42 C46 C45 116.7(4) . . ?
N42 C46 C50 121.6(4) . . ?
C45 C46 C50 121.5(4) . . ?
N43 C47 N44 114.7(3) . . ?
N43 C47 S4 128.6(3) . . ?
N44 C47 S4 116.7(3) . . ?
N44 C48 C49 108.3(4) . . ?
N44 C48 H48A 109.7 . . ?
C49 C48 H48A 109.9 . . ?
N44 C48 H48B 110.5 . . ?
C49 C48 H48B 110.1 . . ?
H48A C48 H48B 108.4 . . ?
C48 C49 H49A 109.5 . . ?
C48 C49 H49B 109.6 . . ?
H49A C49 H49B 109.5 . . ?
C48 C49 H49C 109.3 . . ?
H49A C49 H49C 109.5 . . ?
H49B C49 H49C 109.5 . . ?
C46 C50 H50A 108.4 . . ?
C46 C50 H50B 110.1 . . ?
H50A C50 H50B 109.5 . . ?
C46 C50 H50C 109.9 . . ?
H50A C50 H50C 109.5 . . ?
H50B C50 H50C 109.5 . . ?

loop_
_geom_bond_atom_site_label_1
_geom_bond_atom_site_label_2
_geom_bond_distance
_geom_bond_site_symmetry_2
_geom_bond_publ_flag
Ni1 N22 1.990(3) . y
Ni1 N12 2.032(3) . y
Ni1 O11 2.284(3) . y
Ni1 S2 2.2902(11) . y
Ni1 S1 2.3109(10) . y
Ni1 O21 2.341(3) . y
S1 C17 1.736(4) . ?
S2 C27 1.757(4) . ?
O11 C12 1.328(5) . ?
O11 C15 1.339(5) . ?
O21 C25 1.395(4) . ?
O21 C22 1.398(5) . ?
N12 C16 1.245(4) . ?
N12 N13 1.392(4) . ?
N13 C17 1.334(5) . ?
N14 C17 1.364(5) . ?
N14 C18 1.425(6) . ?
N14 H14A 0.8800 . ?
N22 C26 1.346(5) . ?
N22 N23 1.362(5) . ?
N23 C27 1.362(5) . ?
N24 C27 1.329(5) . ?
N24 C28 1.505(6) . ?
N24 H24A 0.8800 . ?
C12 C13 1.400(5) . ?
C12 H12 0.9500 . ?
C13 C14 1.410(5) . ?
C13 H13 0.9500 . ?
C14 C15 1.475(6) . ?
C14 H14 0.9500 . ?
C15 C16 1.417(5) . ?
C16 C20 1.579(6) . ?
C18 C19 1.500(8) . ?
C18 H18A 0.9900 . ?
C18 H18B 0.9900 . ?
C19 H19A 0.9800 . ?
C19 H19B 0.9800 . ?
C19 H19C 0.9800 . ?
C20 H20A 0.9800 . ?
C20 H20B 0.9800 . ?
C20 H20C 0.9800 . ?
C22 C23 1.368(6) . ?
C22 H22 0.9500 . ?
C23 C24 1.489(6) . ?
C23 H23 0.9500 . ?
C24 C25 1.286(6) . ?
C24 H24 0.9500 . ?
C25 C26 1.463(5) . ?
C26 C30 1.492(5) . ?
C28 C29 1.477(7) . ?
C28 H28A 0.9900 . ?
C28 H28B 0.9900 . ?
C29 H29A 0.9800 . ?
C29 H29B 0.9800 . ?
C29 H29C 0.9800 . ?
C30 H30A 0.9800 . ?
C30 H30B 0.9800 . ?
C30 H30C 0.9800 . ?
Ni2 N42 2.028(4) . y
Ni2 N32 2.052(3) . y
Ni2 O41 2.202(3) . y
Ni2 S3 2.3163(10) . y
Ni2 S4 2.3348(11) . y
Ni2 O31 2.339(3) . y
S3 C37 1.753(4) . ?
S4 C47 1.700(4) . ?
O31 C32 1.375(5) . ?
O31 C35 1.409(5) . ?
O41 C45 1.283(4) . ?
O41 C42 1.421(5) . ?
N32 C36 1.306(5) . ?
N32 N33 1.353(4) . ?
N33 C37 1.308(5) . ?
N34 C37 1.357(5) . ?
N34 C38 1.445(6) . ?
N34 H34A 0.8800 . ?
N42 C46 1.276(5) . ?
N42 N43 1.367(5) . ?
N43 C47 1.342(5) . ?
N44 C47 1.402(5) . ?
N44 C48 1.492(6) . ?
N44 H44A 0.8800 . ?
C32 C33 1.389(7) . ?
C32 H32 0.9500 . ?
C33 C34 1.442(6) . ?
C33 H33 0.9500 . ?
C34 C35 1.288(6) . ?
C34 H34 0.9500 . ?
C35 C36 1.454(6) . ?
C36 C40 1.532(6) . ?
C38 C39 1.471(8) . ?
C38 H38A 0.9900 . ?
C38 H38B 0.9900 . ?
C39 H39A 0.9800 . ?
C39 H39B 0.9800 . ?
C39 H39C 0.9800 . ?
C40 H40A 0.9800 . ?
C40 H40B 0.9800 . ?
C40 H40C 0.9800 . ?
C42 C43 1.301(8) . ?
C42 H42 0.9500 . ?
C43 C44 1.440(8) . ?
C43 H43 0.9500 . ?
C44 C45 1.405(6) . ?
C44 H44 0.9500 . ?
C45 C46 1.462(5) . ?
C46 C50 1.523(6) . ?
C48 C49 1.496(8) . ?
C48 H48A 0.9900 . ?
C48 H48B 0.9900 . ?
C49 H49A 0.9800 . ?
C49 H49B 0.9800 . ?
C49 H49C 0.9800 . ?
C50 H50A 0.9800 . ?
C50 H50B 0.9800 . ?
C50 H50C 0.9800 . ?

loop_
_geom_hbond_atom_site_label_D
_geom_hbond_atom_site_label_H
_geom_hbond_atom_site_label_A
_geom_hbond_distance_DH
_geom_hbond_distance_HA
_geom_hbond_distance_DA
_geom_hbond_angle_DHA
_geom_hbond_site_symmetry_A
N24 H24A S1 0.88 2.72 3.434(4) 138.6 2_556
N34 H34A S4 0.88 2.76 3.492(4) 141.1 2_655

loop_
_geom_torsion_atom_site_label_1
_geom_torsion_atom_site_label_2
_geom_torsion_atom_site_label_3
_geom_torsion_atom_site_label_4
_geom_torsion
_geom_torsion_site_symmetry_1
_geom_torsion_site_symmetry_2
_geom_torsion_site_symmetry_3
_geom_torsion_site_symmetry_4
_geom_torsion_publ_flag
N22 Ni1 S1 C17 -167.72(15) . . . . ?
N12 Ni1 S1 C17 -2.14(13) . . . . ?
O11 Ni1 S1 C17 -24.9(2) . . . . ?
S2 Ni1 S1 C17 104.97(12) . . . . ?
O21 Ni1 S1 C17 -92.57(13) . . . . ?
N22 Ni1 S2 C27 -0.65(15) . . . . ?
N12 Ni1 S2 C27 -166.75(14) . . . . ?
O11 Ni1 S2 C27 -91.78(14) . . . . ?
S1 Ni1 S2 C27 105.10(12) . . . . ?
O21 Ni1 S2 C27 -22.9(2) . . . . ?
N22 Ni1 O11 C12 -18.4(4) . . . . ?
N12 Ni1 O11 C12 173.5(4) . . . . ?
S2 Ni1 O11 C12 65.7(4) . . . . ?
S1 Ni1 O11 C12 -162.9(3) . . . . ?
O21 Ni1 O11 C12 -93.1(4) . . . . ?
N22 Ni1 O11 C15 170.5(2) . . . . ?
N12 Ni1 O11 C15 2.4(2) . . . . ?
S2 Ni1 O11 C15 -105.4(2) . . . . ?
S1 Ni1 O11 C15 26.0(4) . . . . ?
O21 Ni1 O11 C15 95.8(2) . . . . ?
N22 Ni1 O21 C25 10.1(2) . . . . ?
N12 Ni1 O21 C25 178.9(2) . . . . ?
O11 Ni1 O21 C25 104.2(2) . . . . ?
S2 Ni1 O21 C25 33.0(4) . . . . ?
S1 Ni1 O21 C25 -96.6(2) . . . . ?
N22 Ni1 O21 C22 176.6(4) . . . . ?
N12 Ni1 O21 C22 -14.6(4) . . . . ?
O11 Ni1 O21 C22 -89.3(4) . . . . ?
S2 Ni1 O21 C22 -160.5(3) . . . . ?
S1 Ni1 O21 C22 69.9(4) . . . . ?
N22 Ni1 N12 C16 -41.1(5) . . . . ?
O11 Ni1 N12 C16 0.7(3) . . . . ?
S2 Ni1 N12 C16 88.4(3) . . . . ?
S1 Ni1 N12 C16 -170.5(3) . . . . ?
O21 Ni1 N12 C16 -78.6(3) . . . . ?
N22 Ni1 N12 N13 134.4(4) . . . . ?
O11 Ni1 N12 N13 176.2(2) . . . . ?
S2 Ni1 N12 N13 -96.2(2) . . . . ?
S1 Ni1 N12 N13 4.9(2) . . . . ?
O21 Ni1 N12 N13 96.8(2) . . . . ?
C16 N12 N13 C17 169.6(3) . . . . ?
Ni1 N12 N13 C17 -6.0(4) . . . . ?
N12 Ni1 N22 C26 -47.7(5) . . . . ?
O11 Ni1 N22 C26 -87.8(3) . . . . ?
S2 Ni1 N22 C26 180.0(3) . . . . ?
S1 Ni1 N22 C26 79.0(3) . . . . ?
O21 Ni1 N22 C26 -8.6(3) . . . . ?
N12 Ni1 N22 N23 136.0(4) . . . . ?
O11 Ni1 N22 N23 96.0(3) . . . . ?
S2 Ni1 N22 N23 3.7(3) . . . . ?
S1 Ni1 N22 N23 -97.3(3) . . . . ?
O21 Ni1 N22 N23 175.1(3) . . . . ?
C26 N22 N23 C27 177.7(3) . . . . ?
Ni1 N22 N23 C27 -5.8(4) . . . . ?
C15 O11 C12 C13 -2.2(4) . . . . ?
Ni1 O11 C12 C13 -172.8(3) . . . . ?
O11 C12 C13 C14 0.3(5) . . . . ?
C12 C13 C14 C15 1.4(5) . . . . ?
C12 O11 C15 C16 -178.7(3) . . . . ?
Ni1 O11 C15 C16 -5.2(4) . . . . ?
C12 O11 C15 C14 3.1(4) . . . . ?
Ni1 O11 C15 C14 176.5(2) . . . . ?
C13 C14 C15 O11 -2.6(4) . . . . ?
C13 C14 C15 C16 179.5(4) . . . . ?
N13 N12 C16 C15 -179.3(3) . . . . ?
Ni1 N12 C16 C15 -3.7(5) . . . . ?
N13 N12 C16 C20 -1.4(5) . . . . ?
Ni1 N12 C16 C20 174.2(3) . . . . ?
O11 C15 C16 N12 6.3(5) . . . . ?
C14 C15 C16 N12 -176.0(4) . . . . ?
O11 C15 C16 C20 -171.7(3) . . . . ?
C14 C15 C16 C20 6.0(7) . . . . ?
N12 N13 C17 N14 176.4(3) . . . . ?
N12 N13 C17 S1 3.8(5) . . . . ?
C18 N14 C17 N13 -8.5(6) . . . . ?
C18 N14 C17 S1 164.9(4) . . . . ?
Ni1 S1 C17 N13 -0.2(3) . . . . ?
Ni1 S1 C17 N14 -172.6(3) . . . . ?
C17 N14 C18 C19 79.8(5) . . . . ?
C25 O21 C22 C23 -8.4(5) . . . . ?
Ni1 O21 C22 C23 -175.2(3) . . . . ?
O21 C22 C23 C24 9.6(5) . . . . ?
C22 C23 C24 C25 -7.6(5) . . . . ?
C23 C24 C25 O21 2.7(5) . . . . ?
C23 C24 C25 C26 -170.7(4) . . . . ?
C22 O21 C25 C24 3.3(4) . . . . ?
Ni1 O21 C25 C24 174.9(3) . . . . ?
C22 O21 C25 C26 178.1(3) . . . . ?
Ni1 O21 C25 C26 -10.3(4) . . . . ?
N23 N22 C26 C25 -177.6(3) . . . . ?
Ni1 N22 C26 C25 5.8(5) . . . . ?
N23 N22 C26 C30 1.6(5) . . . . ?
Ni1 N22 C26 C30 -175.0(3) . . . . ?
C24 C25 C26 N22 177.6(4) . . . . ?
O21 C25 C26 N22 4.4(5) . . . . ?
C24 C25 C26 C30 -1.6(7) . . . . ?
O21 C25 C26 C30 -174.8(3) . . . . ?
C28 N24 C27 N23 -167.2(4) . . . . ?
C28 N24 C27 S2 13.1(5) . . . . ?
N22 N23 C27 N24 -174.6(3) . . . . ?
N22 N23 C27 S2 5.0(5) . . . . ?
Ni1 S2 C27 N24 177.3(3) . . . . ?
Ni1 S2 C27 N23 -2.2(3) . . . . ?
C27 N24 C28 C29 -150.5(4) . . . . ?
N42 Ni2 S3 C37 167.71(16) . . . . ?
N32 Ni2 S3 C37 1.57(15) . . . . ?
O41 Ni2 S3 C37 93.14(14) . . . . ?
S4 Ni2 S3 C37 -105.29(12) . . . . ?
O31 Ni2 S3 C37 26.8(2) . . . . ?
N42 Ni2 S4 C47 1.36(17) . . . . ?
N32 Ni2 S4 C47 165.33(17) . . . . ?
O41 Ni2 S4 C47 16.3(3) . . . . ?
S3 Ni2 S4 C47 -107.37(14) . . . . ?
O31 Ni2 S4 C47 89.28(16) . . . . ?
N42 Ni2 O31 C32 12.8(5) . . . . ?
N32 Ni2 O31 C32 -177.7(5) . . . . ?
O41 Ni2 O31 C32 87.9(5) . . . . ?
S3 Ni2 O31 C32 156.4(4) . . . . ?
S4 Ni2 O31 C32 -70.5(5) . . . . ?
N42 Ni2 O31 C35 -171.6(2) . . . . ?
N32 Ni2 O31 C35 -2.1(2) . . . . ?
O41 Ni2 O31 C35 -96.5(2) . . . . ?
S3 Ni2 O31 C35 -28.0(4) . . . . ?
S4 Ni2 O31 C35 105.1(2) . . . . ?
N42 Ni2 O41 C45 2.7(3) . . . . ?
N32 Ni2 O41 C45 -163.3(3) . . . . ?
S3 Ni2 O41 C45 112.6(3) . . . . ?
S4 Ni2 O41 C45 -12.7(4) . . . . ?
O31 Ni2 O41 C45 -88.4(3) . . . . ?
N42 Ni2 O41 C42 175.3(5) . . . . ?
N32 Ni2 O41 C42 9.3(5) . . . . ?
S3 Ni2 O41 C42 -74.8(5) . . . . ?
S4 Ni2 O41 C42 159.9(4) . . . . ?
O31 Ni2 O41 C42 84.2(5) . . . . ?
N42 Ni2 N32 C36 33.2(6) . . . . ?
O41 Ni2 N32 C36 78.6(3) . . . . ?
S3 Ni2 N32 C36 169.8(3) . . . . ?
S4 Ni2 N32 C36 -90.1(3) . . . . ?
O31 Ni2 N32 C36 -0.5(3) . . . . ?
N42 Ni2 N32 N33 -137.1(4) . . . . ?
O41 Ni2 N32 N33 -91.7(3) . . . . ?
S3 Ni2 N32 N33 -0.6(2) . . . . ?
S4 Ni2 N32 N33 99.6(3) . . . . ?
O31 Ni2 N32 N33 -170.8(3) . . . . ?
C36 N32 N33 C37 -171.6(3) . . . . ?
Ni2 N32 N33 C37 -1.3(4) . . . . ?
N32 Ni2 N42 C46 46.0(6) . . . . ?
O41 Ni2 N42 C46 -1.5(3) . . . . ?
S3 Ni2 N42 C46 -87.5(3) . . . . ?
S4 Ni2 N42 C46 172.7(3) . . . . ?
O31 Ni2 N42 C46 78.5(3) . . . . ?
N32 Ni2 N42 N43 -128.4(4) . . . . ?
O41 Ni2 N42 N43 -175.8(3) . . . . ?
S3 Ni2 N42 N43 98.2(3) . . . . ?
S4 Ni2 N42 N43 -1.6(3) . . . . ?
O31 Ni2 N42 N43 -95.9(3) . . . . ?
C46 N42 N43 C47 -173.3(4) . . . . ?
Ni2 N42 N43 C47 1.1(5) . . . . ?
C35 O31 C32 C33 0.9(5) . . . . ?
Ni2 O31 C32 C33 176.6(3) . . . . ?
O31 C32 C33 C34 -1.7(5) . . . . ?
C32 C33 C34 C35 1.8(5) . . . . ?
C33 C34 C35 O31 -1.2(5) . . . . ?
C33 C34 C35 C36 177.3(4) . . . . ?
C32 O31 C35 C34 0.2(5) . . . . ?
Ni2 O31 C35 C34 -177.1(3) . . . . ?
C32 O31 C35 C36 -178.6(3) . . . . ?
Ni2 O31 C35 C36 4.1(4) . . . . ?
N33 N32 C36 C35 173.4(3) . . . . ?
Ni2 N32 C36 C35 3.1(4) . . . . ?
N33 N32 C36 C40 -14.4(5) . . . . ?
Ni2 N32 C36 C40 175.3(3) . . . . ?
C34 C35 C36 N32 176.5(4) . . . . ?
O31 C35 C36 N32 -5.0(5) . . . . ?
C34 C35 C36 C40 4.1(7) . . . . ?
O31 C35 C36 C40 -177.3(4) . . . . ?
N32 N33 C37 N34 -179.1(3) . . . . ?
N32 N33 C37 S3 3.3(5) . . . . ?
C38 N34 C37 N33 169.6(4) . . . . ?
C38 N34 C37 S3 -12.7(5) . . . . ?
Ni2 S3 C37 N33 -3.2(3) . . . . ?
Ni2 S3 C37 N34 179.3(3) . . . . ?
C37 N34 C38 C39 172.9(4) . . . . ?
C45 O41 C42 C43 -3.9(5) . . . . ?
Ni2 O41 C42 C43 -177.0(4) . . . . ?
O41 C42 C43 C44 2.3(7) . . . . ?
C42 C43 C44 C45 0.2(6) . . . . ?
C42 O41 C45 C44 4.1(5) . . . . ?
Ni2 O41 C45 C44 179.7(3) . . . . ?
C42 O41 C45 C46 -178.9(4) . . . . ?
Ni2 O41 C45 C46 -3.4(4) . . . . ?
C43 C44 C45 O41 -2.9(5) . . . . ?
C43 C44 C45 C46 -179.4(4) . . . . ?
N43 N42 C46 C45 174.8(3) . . . . ?
Ni2 N42 C46 C45 0.2(5) . . . . ?
N43 N42 C46 C50 -1.1(6) . . . . ?
Ni2 N42 C46 C50 -175.7(3) . . . . ?
O41 C45 C46 N42 2.3(6) . . . . ?
C44 C45 C46 N42 178.8(4) . . . . ?
O41 C45 C46 C50 178.2(4) . . . . ?
C44 C45 C46 C50 -5.3(7) . . . . ?
N42 N43 C47 N44 -178.7(3) . . . . ?
N42 N43 C47 S4 0.6(6) . . . . ?
C48 N44 C47 N43 -7.1(6) . . . . ?
C48 N44 C47 S4 173.6(3) . . . . ?
Ni2 S4 C47 N43 -1.6(4) . . . . ?
Ni2 S4 C47 N44 177.7(3) . . . . ?
C47 N44 C48 C49 -177.9(4) . . . . ?
